data_7157575
loop_
_publ_author_name
'Przydacz, Artur'
'Dyguda, Mateusz'
'Topolska, Aleksandra'
'Skrzy\'nska, Anna'
'Xu, Chang-Jiang'
'Chen, Ying-Chun'
'Albrecht, \/Lukasz'

_publ_section_title
;
 Doubly vinylogous and doubly rearomative functionalization of
 2-alkyl-3-furfurals.
;
_journal_issue 30
_journal_name_full 'Organic &amp; biomolecular chemistry'
_journal_page_first 5816
_journal_page_last 5821
_journal_paper_doi 10.1039/d0ob00788a
_journal_volume 18
_journal_year 2020
_chemical_absolute_configuration ad
_chemical_formula_moiety 'C33 H35 F O3'
_chemical_formula_sum 'C33 H35 F O3'
_chemical_formula_weight 498.61
_chemical_name_systematic
;
2-((1S,2R)-2-(3,5-di-tert-butyl-4-hydroxyphenyl)-1-(2-fluorophenyl)-2-phenylethyl)furan-3-carbaldehyde
;
_space_group_IT_number 4
_space_group_name_Hall 'P 2yb'
_space_group_name_H-M_alt 'P 1 21 1'
_symmetry_cell_setting monoclinic
_symmetry_Int_Tables_number 4
_symmetry_space_group_name_Hall 'P 2yb'
_symmetry_space_group_name_H-M 'P 1 21 1'
_atom_sites_solution_hydrogens difmap
_atom_sites_solution_primary difmap
_atom_sites_solution_secondary difmap
_audit_update_record
;
2019-11-05 deposited with the CCDC.	2020-07-07 downloaded from the CCDC.
;
_cell_angle_alpha 90
_cell_angle_beta 94.550(1)
_cell_angle_gamma 90
_cell_formula_units_Z 2
_cell_length_a 9.2914(1)
_cell_length_b 14.7113(2)
_cell_length_c 9.9029(1)
_cell_measurement_reflns_used 33987
_cell_measurement_temperature 100
_cell_measurement_theta_max 78.83
_cell_measurement_theta_min 4.47
_cell_volume 1349.35(3)
_computing_cell_refinement 'CrysAlisPro 1.171.40.61a (Rigaku OD, 2019)'
_computing_data_collection 'CrysAlisPro 1.171.40.61a (Rigaku OD, 2019)'
_computing_data_reduction 'CrysAlisPro 1.171.40.61a (Rigaku OD, 2019)'
_diffrn_ambient_environment N~2~
_diffrn_ambient_temperature 100
_diffrn_detector 'CCD plate'
_diffrn_detector_area_resol_mean 5.8140
_diffrn_detector_type 'Pilatus 300K'
_diffrn_measured_fraction_theta_full 1.000
_diffrn_measured_fraction_theta_max 0.996
_diffrn_measurement_device 'four-circle diffractometer'
_diffrn_measurement_device_type 'XtaLAB Synergy, Dualflex, Pilatus 300K'
_diffrn_measurement_method '\w scans'
_diffrn_radiation_monochromator mirror
_diffrn_radiation_probe x-ray
_diffrn_radiation_type 'Cu K\a'
_diffrn_radiation_wavelength 1.54184
_diffrn_reflns_av_R_equivalents 0.0298
_diffrn_reflns_av_unetI/netI 0.0150
_diffrn_reflns_limit_h_max 11
_diffrn_reflns_limit_h_min -11
_diffrn_reflns_limit_k_max 17
_diffrn_reflns_limit_k_min -17
_diffrn_reflns_limit_l_max 11
_diffrn_reflns_limit_l_min -12
_diffrn_reflns_number 39150
_diffrn_reflns_reduction_process
;
;
_diffrn_reflns_theta_full 67.68
_diffrn_reflns_theta_max 70.07
_diffrn_reflns_theta_min 4.48
_diffrn_source 'micro-focus sealed X-ray tube'
_diffrn_source_type 'PhotonJet (Cu) X-ray Source'
_exptl_absorpt_coefficient_mu 0.652
_exptl_absorpt_correction_T_max 1.000
_exptl_absorpt_correction_T_min 0.592
_exptl_absorpt_correction_type gaussian
_exptl_absorpt_process_details
;
CrysAlisPro 1.171.40.61a (Rigaku Oxford Diffraction, 2019)
Numerical absorption correction based on gaussian integration over
			a multifaceted crystal model
Empirical absorption correction using spherical harmonics,
 implemented in SCALE3 ABSPACK scaling algorithm.
;
_exptl_crystal_colour Colourless
_exptl_crystal_density_diffrn 1.227
_exptl_crystal_description Prism
_exptl_crystal_F_000 532
_exptl_crystal_size_max 0.47
_exptl_crystal_size_mid 0.17
_exptl_crystal_size_min 0.10
_refine_diff_density_max 0.276
_refine_diff_density_min -0.157
_refine_diff_density_rms 0.044
_refine_ls_abs_structure_details
;
 Flack x determined using 2299 quotients [(I+)-(I-)]/[(I+)+(I-)]
 (Parsons, Flack and Wagner, Acta Cryst. B69 (2013) 249-259).
;
_refine_ls_abs_structure_Flack 0.02(4)
_refine_ls_extinction_method none
_refine_ls_goodness_of_fit_ref 1.079
_refine_ls_hydrogen_treatment mixed
_refine_ls_matrix_type full
_refine_ls_number_parameters 344
_refine_ls_number_reflns 5050
_refine_ls_number_restraints 1
_refine_ls_restrained_S_all 1.079
_refine_ls_R_factor_all 0.0320
_refine_ls_R_factor_gt 0.0313
_refine_ls_shift/su_max 0.000
_refine_ls_shift/su_mean 0.000
_refine_ls_structure_factor_coef Fsqd
_refine_ls_weighting_details 'W=1/[\S^2^(FO^2^)+(0.0617P)^2^+0.2406P] WHERE P=(FO^2^+2FC^2^)/3'
_refine_ls_weighting_scheme calc
_refine_ls_wR_factor_gt 0.0927
_refine_ls_wR_factor_ref 0.0931
_reflns_number_gt 4950
_reflns_number_total 5050
_reflns_threshold_expression I>2\s(I)
_cod_data_source_file d0ob00788a2.cif
_cod_data_source_block AS-TITUT
_cod_depositor_comments
;Adding full bibliography for 7157575.cif.

 Adding full bibliography for 7157575.cif.
;
_cod_original_sg_symbol_H-M 'P 21'
_cod_database_code 7157575
_exptl_absorpt_empirical_full_min 0.768
_exptl_absorpt_empirical_full_max 1.375
_exptl_absorpt_empirical_details
;
Empirical correction (ABSPACK) includes:
- Absorption correction using spherical harmonics
- Frame scaling
;

loop_
_space_group_symop_id
_space_group_symop_operation_xyz
1 x,y,z
2 -x,1/2+y,-z

loop_
_atom_site_aniso_label
_atom_site_aniso_U_11
_atom_site_aniso_U_22
_atom_site_aniso_U_33
_atom_site_aniso_U_23
_atom_site_aniso_U_13
_atom_site_aniso_U_12
F1 0.0477(9) 0.0277(7) 0.0370(8) 0.0024(6) 0.0079(6) 0.0071(6)
O1 0.0372(9) 0.0244(8) 0.0177(7) 0.0003(7) -0.0049(6) -0.0027(7)
O2 0.0423(10) 0.0263(8) 0.0210(8) 0.0011(7) -0.0079(7) -0.0003(7)
O3 0.0425(11) 0.0492(12) 0.0362(10) -0.0135(9) 0.0033(8) -0.0194(9)
C1 0.0213(10) 0.0265(11) 0.0204(10) -0.0017(8) 0.0020(8) 0.0027(8)
C2 0.0175(10) 0.0350(12) 0.0213(11) -0.0068(9) 0.0024(8) 0.0015(9)
C3 0.0281(12) 0.0405(13) 0.0239(11) -0.0076(10) 0.0065(9) -0.0076(10)
C4 0.0299(12) 0.0416(14) 0.0225(11) -0.0095(10) -0.0069(9) 0.0071(10)
C5 0.0491(15) 0.0369(13) 0.0225(11) -0.0006(11) -0.0113(10) 0.0104(12)
C6 0.0202(10) 0.0210(10) 0.0168(10) -0.0026(8) -0.0010(8) -0.0001(8)
C7 0.0218(11) 0.0325(12) 0.0138(9) -0.0051(8) -0.0017(8) 0.0012(9)
C8 0.0327(12) 0.0363(13) 0.0170(11) -0.0038(9) 0.0001(9) 0.0065(10)
C9 0.0392(14) 0.0548(17) 0.0255(13) -0.0084(12) -0.0040(10) 0.0212(13)
C10 0.0245(12) 0.078(2) 0.0263(13) -0.0136(13) -0.0020(10) 0.0097(13)
C11 0.0279(12) 0.0673(19) 0.0236(12) -0.0129(12) 0.0034(10) -0.0115(13)
C12 0.0285(12) 0.0434(14) 0.0176(10) -0.0061(9) 0.0004(9) -0.0062(10)
C13 0.0231(10) 0.0185(9) 0.0174(9) -0.0009(8) 0.0006(8) -0.0011(8)
C14 0.0234(11) 0.0181(10) 0.0215(10) -0.0044(8) -0.0022(8) -0.0013(8)
C15 0.0291(11) 0.0218(10) 0.0246(11) -0.0021(8) -0.0008(9) 0.0015(9)
C16 0.0273(11) 0.0287(12) 0.0295(12) -0.0046(9) -0.0050(9) 0.0073(9)
C17 0.0215(11) 0.0316(12) 0.0332(13) -0.0101(10) 0.0001(9) 0.0020(9)
C18 0.0268(11) 0.0281(12) 0.0345(12) -0.0025(10) 0.0074(9) -0.0021(9)
C19 0.0267(11) 0.0228(11) 0.0279(11) 0.0007(9) 0.0018(9) 0.0026(9)
C20 0.0181(10) 0.0230(10) 0.0172(9) -0.0002(9) 0.0033(7) 0.0008(8)
C21 0.0196(10) 0.0205(10) 0.0172(9) -0.0021(8) 0.0030(8) 0.0000(8)
C22 0.0174(9) 0.0220(10) 0.0168(9) -0.0001(8) 0.0037(7) 0.0017(8)
C23 0.0198(10) 0.0259(10) 0.0153(9) -0.0009(8) 0.0015(8) 0.0003(8)
C24 0.0175(9) 0.0218(10) 0.0184(10) -0.0020(8) 0.0023(8) 0.0001(8)
C25 0.0190(9) 0.0192(10) 0.0184(10) 0.0004(8) 0.0031(7) 0.0006(8)
C26 0.0195(10) 0.0218(10) 0.0201(10) 0.0011(8) 0.0019(8) 0.0018(8)
C27 0.0240(11) 0.0211(10) 0.0241(10) 0.0005(8) 0.0013(8) 0.0020(8)
C28 0.0226(11) 0.0270(11) 0.0275(11) 0.0001(9) 0.0003(8) 0.0024(9)
C29 0.0276(11) 0.0240(11) 0.0211(10) 0.0024(8) 0.0033(8) 0.0007(9)
C30 0.0224(10) 0.0225(10) 0.0188(10) -0.0038(8) 0.0023(8) -0.0019(8)
C31 0.0228(10) 0.0209(10) 0.0264(11) -0.0023(8) -0.0003(8) -0.0022(8)
C32 0.0350(12) 0.0264(11) 0.0233(11) -0.0061(9) 0.0055(9) -0.0009(9)
C33 0.0226(11) 0.0279(11) 0.0259(11) -0.0031(9) -0.0028(8) -0.0023(9)

loop_
_atom_site_label
_atom_site_type_symbol
_atom_site_thermal_displace_type
_atom_site_fract_x
_atom_site_fract_y
_atom_site_fract_z
_atom_site_occupancy
_atom_site_U_iso_or_equiv
_atom_site_calc_flag
_atom_site_refinement_flags
_atom_site_disorder_assembly
_atom_site_disorder_group
F1 F Uani 0.38376(17) 0.74749(10) 0.84737(15) 1.000 0.0372(5) d . . .
O1 O Uani 0.19720(18) 0.48630(12) 0.27803(15) 1.000 0.0268(5) d . . .
O2 O Uani 0.56516(19) 0.48036(12) 1.08644(16) 1.000 0.0304(5) d . . .
O3 O Uani 0.7771(2) 0.76185(14) 1.1317(2) 1.000 0.0426(6) d . . .
C1 C Uani 0.5800(2) 0.55959(16) 1.0196(2) 1.000 0.0227(6) d . . .
C2 C Uani 0.6699(2) 0.61695(16) 1.0955(2) 1.000 0.0246(6) d . . .
C3 C Uani 0.6998(3) 0.71072(18) 1.0625(2) 1.000 0.0306(7) d . . .
C4 C Uani 0.7165(3) 0.56753(19) 1.2171(2) 1.000 0.0318(7) d . . .
C5 C Uani 0.6505(3) 0.4867(2) 1.2073(2) 1.000 0.0369(8) d . . .
C6 C Uani 0.4950(2) 0.57020(14) 0.8849(2) 1.000 0.0195(6) d . . .
C7 C Uani 0.3395(2) 0.59535(15) 0.9085(2) 1.000 0.0229(6) d . . .
C8 C Uani 0.2920(3) 0.68393(17) 0.8903(2) 1.000 0.0288(7) d . . .
C9 C Uani 0.1545(3) 0.7125(2) 0.9134(3) 1.000 0.0402(9) d . . .
C10 C Uani 0.0606(3) 0.6490(2) 0.9598(3) 1.000 0.0432(9) d . . .
C11 C Uani 0.1033(3) 0.5605(2) 0.9807(2) 1.000 0.0395(8) d . . .
C12 C Uani 0.2419(3) 0.53295(18) 0.9545(2) 1.000 0.0299(7) d . . .
C13 C Uani 0.5076(2) 0.48403(14) 0.79487(19) 1.000 0.0197(5) d . . .
C14 C Uani 0.6659(2) 0.46756(13) 0.7690(2) 1.000 0.0212(6) d . . .
C15 C Uani 0.7501(3) 0.40772(15) 0.8506(2) 1.000 0.0253(6) d . . .
C16 C Uani 0.8944(3) 0.39227(17) 0.8274(2) 1.000 0.0289(7) d . . .
C17 C Uani 0.9556(2) 0.43674(16) 0.7234(3) 1.000 0.0289(7) d . . .
C18 C Uani 0.8737(3) 0.49639(17) 0.6421(3) 1.000 0.0295(7) d . . .
C19 C Uani 0.7293(2) 0.51176(15) 0.6643(2) 1.000 0.0258(6) d . . .
C20 C Uani 0.4124(2) 0.48982(15) 0.6625(2) 1.000 0.0193(6) d . . .
C21 C Uani 0.3830(2) 0.57111(15) 0.5938(2) 1.000 0.0190(6) d . . .
C22 C Uani 0.3066(2) 0.57456(14) 0.4663(2) 1.000 0.0186(5) d . . .
C23 C Uani 0.2630(2) 0.49112(15) 0.4074(2) 1.000 0.0203(6) d . . .
C24 C Uani 0.2812(2) 0.40782(14) 0.4768(2) 1.000 0.0192(6) d . . .
C25 C Uani 0.3572(2) 0.40980(14) 0.6041(2) 1.000 0.0188(6) d . . .
C26 C Uani 0.2710(2) 0.66619(14) 0.3957(2) 1.000 0.0205(6) d . . .
C27 C Uani 0.3105(2) 0.74747(15) 0.4888(2) 1.000 0.0231(6) d . . .
C28 C Uani 0.1069(2) 0.67337(16) 0.3580(2) 1.000 0.0258(6) d . . .
C29 C Uani 0.3573(2) 0.67655(15) 0.2697(2) 1.000 0.0242(6) d . . .
C30 C Uani 0.2168(2) 0.31893(14) 0.4150(2) 1.000 0.0212(6) d . . .
C31 C Uani 0.2409(2) 0.23950(15) 0.5148(2) 1.000 0.0235(6) d . . .
C32 C Uani 0.2876(3) 0.29350(16) 0.2852(2) 1.000 0.0281(7) d . . .
C33 C Uani 0.0523(2) 0.32870(16) 0.3834(2) 1.000 0.0257(6) d . . .
H1 H Uiso 0.209(4) 0.538(3) 0.237(4) 1.000 0.046(9) d . . .
H3 H Uiso 0.65514 0.73405 0.98007 1.000 0.0370 c RU . .
H4 H Uiso 0.78120 0.58828 1.28969 1.000 0.0380 c RU . .
H5 H Uiso 0.66080 0.44019 1.27383 1.000 0.0440 c RU . .
H6 H Uiso 0.53756 0.62233 0.83694 1.000 0.0230 c RU . .
H9 H Uiso 0.12546 0.77381 0.89797 1.000 0.0480 c RU . .
H10 H Uiso -0.03440 0.66682 0.97746 1.000 0.0520 c RU . .
H11 H Uiso 0.03781 0.51757 1.01317 1.000 0.0470 c RU . .
H12 H Uiso 0.26996 0.47132 0.96814 1.000 0.0360 c RU . .
H13 H Uiso 0.47421 0.43075 0.84674 1.000 0.0240 c RU . .
H15 H Uiso 0.70902 0.37712 0.92276 1.000 0.0300 c RU . .
H16 H Uiso 0.95060 0.35101 0.88337 1.000 0.0350 c RU . .
H17 H Uiso 1.05385 0.42628 0.70787 1.000 0.0350 c RU . .
H18 H Uiso 0.91577 0.52718 0.57063 1.000 0.0350 c RU . .
H19 H Uiso 0.67363 0.55279 0.60751 1.000 0.0310 c RU . .
H21 H Uiso 0.41603 0.62638 0.63508 1.000 0.0230 c RU . .
H25 H Uiso 0.37178 0.35446 0.65276 1.000 0.0230 c RU . .
H27A H Uiso 0.28113 0.80402 0.44214 1.000 0.0350 c RU . .
H27B H Uiso 0.41508 0.74825 0.51173 1.000 0.0350 c RU . .
H27C H Uiso 0.26055 0.74196 0.57192 1.000 0.0350 c RU . .
H28A H Uiso 0.08394 0.73396 0.32116 1.000 0.0390 c RU . .
H28B H Uiso 0.05486 0.66345 0.43901 1.000 0.0390 c RU . .
H28C H Uiso 0.07764 0.62726 0.28981 1.000 0.0390 c RU . .
H29A H Uiso 0.33559 0.73563 0.22708 1.000 0.0360 c RU . .
H29B H Uiso 0.33024 0.62788 0.20502 1.000 0.0360 c RU . .
H29C H Uiso 0.46084 0.67274 0.29692 1.000 0.0360 c RU . .
H31A H Uiso 0.19407 0.18480 0.47566 1.000 0.0350 c RU . .
H31B H Uiso 0.19936 0.25463 0.59987 1.000 0.0350 c RU . .
H31C H Uiso 0.34469 0.22838 0.53246 1.000 0.0350 c RU . .
H32A H Uiso 0.24962 0.23491 0.25147 1.000 0.0420 c RU . .
H32B H Uiso 0.39236 0.28896 0.30505 1.000 0.0420 c RU . .
H32C H Uiso 0.26593 0.34040 0.21632 1.000 0.0420 c RU . .
H33A H Uiso 0.01216 0.27083 0.34882 1.000 0.0390 c RU . .
H33B H Uiso 0.03272 0.37618 0.31493 1.000 0.0390 c RU . .
H33C H Uiso 0.00744 0.34530 0.46619 1.000 0.0390 c RU . .

loop_
_atom_type_symbol
_atom_type_description
_atom_type_scat_dispersion_real
_atom_type_scat_dispersion_imag
_atom_type_scat_source
C C 0.0181 0.0091 ' International Tables Vol C Tables 4.2.6.8 and 6.1.1.4'
H H 0.0000 0.0000 ' International Tables Vol C Tables 4.2.6.8 and 6.1.1.4'
F F 0.0727 0.0534 ' International Tables Vol C Tables 4.2.6.8 and 6.1.1.4'
O O 0.0492 0.0322 ' International Tables Vol C Tables 4.2.6.8 and 6.1.1.4'

loop_
_geom_angle_atom_site_label_1
_geom_angle_atom_site_label_2
_geom_angle_atom_site_label_3
_geom_angle
C1 O2 C5 106.93(19)
C23 O1 H1 109(3)
O2 C1 C6 117.18(18)
C2 C1 C6 132.7(2)
O2 C1 C2 110.11(18)
C1 C2 C4 106.1(2)
C3 C2 C4 128.1(2)
C1 C2 C3 125.60(19)
O3 C3 C2 125.3(2)
C2 C4 C5 106.4(2)
O2 C5 C4 110.5(2)
C1 C6 C7 109.03(16)
C7 C6 C13 113.53(16)
C1 C6 C13 111.40(17)
C6 C7 C8 120.3(2)
C8 C7 C12 117.0(2)
C6 C7 C12 122.6(2)
F1 C8 C9 117.1(2)
C7 C8 C9 123.7(2)
F1 C8 C7 119.2(2)
C8 C9 C10 117.8(3)
C9 C10 C11 120.6(3)
C10 C11 C12 120.6(3)
C7 C12 C11 120.3(2)
C6 C13 C20 112.42(16)
C14 C13 C20 111.36(16)
C6 C13 C14 109.92(15)
C13 C14 C19 121.25(17)
C15 C14 C19 118.39(19)
C13 C14 C15 120.36(18)
C14 C15 C16 120.7(2)
C15 C16 C17 120.2(2)
C16 C17 C18 119.8(2)
C17 C18 C19 120.3(2)
C14 C19 C18 120.7(2)
C13 C20 C21 123.11(19)
C21 C20 C25 118.17(18)
C13 C20 C25 118.67(18)
C20 C21 C22 122.54(19)
C21 C22 C26 121.06(18)
C23 C22 C26 122.08(17)
C21 C22 C23 116.86(19)
O1 C23 C22 121.56(19)
C22 C23 C24 122.55(18)
O1 C23 C24 115.88(19)
C23 C24 C25 117.07(18)
C25 C24 C30 121.88(18)
C23 C24 C30 121.04(17)
C20 C25 C24 122.45(19)
C22 C26 C27 112.07(16)
C22 C26 C28 109.97(16)
C27 C26 C28 106.03(16)
C27 C26 C29 107.07(16)
C22 C26 C29 110.26(16)
C28 C26 C29 111.35(16)
C24 C30 C32 111.08(17)
C24 C30 C33 110.37(17)
C24 C30 C31 110.93(16)
C31 C30 C33 107.04(16)
C32 C30 C33 109.65(17)
C31 C30 C32 107.64(17)
O3 C3 H3 117.00
C2 C3 H3 117.00
C2 C4 H4 127.00
C5 C4 H4 127.00
O2 C5 H5 125.00
C4 C5 H5 125.00
C1 C6 H6 108.00
C7 C6 H6 108.00
C13 C6 H6 108.00
C8 C9 H9 121.00
C10 C9 H9 121.00
C9 C10 H10 120.00
C11 C10 H10 120.00
C10 C11 H11 120.00
C12 C11 H11 120.00
C7 C12 H12 120.00
C11 C12 H12 120.00
C6 C13 H13 108.00
C14 C13 H13 108.00
C20 C13 H13 108.00
C14 C15 H15 120.00
C16 C15 H15 120.00
C15 C16 H16 120.00
C17 C16 H16 120.00
C16 C17 H17 120.00
C18 C17 H17 120.00
C17 C18 H18 120.00
C19 C18 H18 120.00
C14 C19 H19 120.00
C18 C19 H19 120.00
C20 C21 H21 119.00
C22 C21 H21 119.00
C20 C25 H25 119.00
C24 C25 H25 119.00
C26 C27 H27A 109.00
C26 C27 H27B 109.00
C26 C27 H27C 109.00
H27A C27 H27B 109.00
H27A C27 H27C 109.00
H27B C27 H27C 109.00
C26 C28 H28A 109.00
C26 C28 H28B 109.00
C26 C28 H28C 109.00
H28A C28 H28B 109.00
H28A C28 H28C 109.00
H28B C28 H28C 109.00
C26 C29 H29A 109.00
C26 C29 H29B 109.00
C26 C29 H29C 109.00
H29A C29 H29B 109.00
H29A C29 H29C 109.00
H29B C29 H29C 109.00
C30 C31 H31A 109.00
C30 C31 H31B 109.00
C30 C31 H31C 109.00
H31A C31 H31B 109.00
H31A C31 H31C 109.00
H31B C31 H31C 109.00
C30 C32 H32A 109.00
C30 C32 H32B 109.00
C30 C32 H32C 109.00
H32A C32 H32B 109.00
H32A C32 H32C 109.00
H32B C32 H32C 109.00
C30 C33 H33A 109.00
C30 C33 H33B 109.00
C30 C33 H33C 110.00
H33A C33 H33B 109.00
H33A C33 H33C 109.00
H33B C33 H33C 109.00

loop_
_geom_bond_atom_site_label_1
_geom_bond_atom_site_label_2
_geom_bond_distance
F1 C8 1.356(3)
O1 C23 1.377(2)
O2 C1 1.353(3)
O2 C5 1.385(3)
O3 C3 1.214(3)
O1 H1 0.87(4)
C1 C2 1.369(3)
C1 C6 1.503(3)
C2 C3 1.450(4)
C2 C4 1.443(3)
C4 C5 1.338(4)
C6 C13 1.560(3)
C6 C7 1.527(3)
C7 C12 1.392(3)
C7 C8 1.383(3)
C8 C9 1.381(4)
C9 C10 1.382(4)
C10 C11 1.372(4)
C11 C12 1.394(4)
C13 C20 1.525(3)
C13 C14 1.532(3)
C14 C15 1.393(3)
C14 C19 1.394(3)
C15 C16 1.397(4)
C16 C17 1.380(3)
C17 C18 1.378(4)
C18 C19 1.395(3)
C20 C25 1.392(3)
C20 C21 1.392(3)
C21 C22 1.400(3)
C22 C23 1.405(3)
C22 C26 1.542(3)
C23 C24 1.409(3)
C24 C25 1.396(3)
C24 C30 1.544(3)
C26 C28 1.544(3)
C26 C29 1.543(3)
C26 C27 1.537(3)
C30 C32 1.536(3)
C30 C33 1.542(3)
C30 C31 1.535(3)
C3 H3 0.9500
C4 H4 0.9500
C5 H5 0.9500
C6 H6 1.0000
C9 H9 0.9500
C10 H10 0.9500
C11 H11 0.9500
C12 H12 0.9500
C13 H13 1.0000
C15 H15 0.9500
C16 H16 0.9500
C17 H17 0.9500
C18 H18 0.9500
C19 H19 0.9500
C21 H21 0.9500
C25 H25 0.9500
C27 H27A 0.9800
C27 H27B 0.9800
C27 H27C 0.9800
C28 H28A 0.9800
C28 H28B 0.9800
C28 H28C 0.9800
C29 H29A 0.9800
C29 H29B 0.9800
C29 H29C 0.9800
C31 H31A 0.9800
C31 H31B 0.9800
C31 H31C 0.9800
C32 H32A 0.9800
C32 H32B 0.9800
C32 H32C 0.9800
C33 H33A 0.9800
C33 H33B 0.9800
C33 H33C 0.9800

loop_
_geom_torsion_atom_site_label_1
_geom_torsion_atom_site_label_2
_geom_torsion_atom_site_label_3
_geom_torsion_atom_site_label_4
_geom_torsion
C5 O2 C1 C2 -1.3(2)
C5 O2 C1 C6 -178.99(18)
C1 O2 C5 C4 0.4(3)
O2 C1 C2 C3 -173.7(2)
O2 C1 C2 C4 1.6(2)
C6 C1 C2 C3 3.6(4)
C6 C1 C2 C4 178.8(2)
O2 C1 C6 C7 79.8(2)
O2 C1 C6 C13 -46.3(2)
C2 C1 C6 C7 -97.4(3)
C2 C1 C6 C13 136.6(2)
C1 C2 C3 O3 178.3(2)
C4 C2 C3 O3 4.1(4)
C1 C2 C4 C5 -1.3(3)
C3 C2 C4 C5 173.8(2)
C2 C4 C5 O2 0.6(3)
C1 C6 C7 C8 103.4(2)
C1 C6 C7 C12 -73.6(2)
C13 C6 C7 C8 -131.8(2)
C13 C6 C7 C12 51.2(3)
C1 C6 C13 C14 -60.1(2)
C1 C6 C13 C20 175.22(16)
C7 C6 C13 C14 176.33(16)
C7 C6 C13 C20 51.7(2)
C6 C7 C8 F1 2.0(3)
C6 C7 C8 C9 -178.0(2)
C12 C7 C8 F1 179.12(18)
C12 C7 C8 C9 -0.9(3)
C6 C7 C12 C11 176.85(19)
C8 C7 C12 C11 -0.2(3)
F1 C8 C9 C10 -178.7(2)
C7 C8 C9 C10 1.3(4)
C8 C9 C10 C11 -0.6(4)
C9 C10 C11 C12 -0.5(4)
C10 C11 C12 C7 0.9(3)
C6 C13 C14 C15 95.2(2)
C6 C13 C14 C19 -84.6(2)
C20 C13 C14 C15 -139.5(2)
C20 C13 C14 C19 40.6(3)
C6 C13 C20 C21 33.2(3)
C6 C13 C20 C25 -149.71(17)
C14 C13 C20 C21 -90.7(2)
C14 C13 C20 C25 86.4(2)
C13 C14 C15 C16 179.88(19)
C19 C14 C15 C16 -0.3(3)
C13 C14 C19 C18 179.8(2)
C15 C14 C19 C18 -0.1(3)
C14 C15 C16 C17 0.4(3)
C15 C16 C17 C18 -0.2(4)
C16 C17 C18 C19 -0.2(4)
C17 C18 C19 C14 0.3(4)
C13 C20 C21 C22 173.94(18)
C25 C20 C21 C22 -3.2(3)
C13 C20 C25 C24 -173.53(17)
C21 C20 C25 C24 3.7(3)
C20 C21 C22 C23 -1.6(3)
C20 C21 C22 C26 177.62(17)
C21 C22 C23 O1 -174.89(17)
C21 C22 C23 C24 6.2(3)
C26 C22 C23 O1 5.9(3)
C26 C22 C23 C24 -173.02(17)
C21 C22 C26 C27 -7.6(2)
C21 C22 C26 C28 -125.26(19)
C21 C22 C26 C29 111.6(2)
C23 C22 C26 C27 171.62(17)
C23 C22 C26 C28 54.0(2)
C23 C22 C26 C29 -69.2(2)
O1 C23 C24 C25 175.32(17)
O1 C23 C24 C30 -5.9(3)
C22 C23 C24 C25 -5.7(3)
C22 C23 C24 C30 173.09(17)
C23 C24 C25 C20 0.6(3)
C30 C24 C25 C20 -178.22(18)
C23 C24 C30 C31 -175.41(17)
C23 C24 C30 C32 64.9(2)
C23 C24 C30 C33 -56.9(2)
C25 C24 C30 C31 3.4(2)
C25 C24 C30 C32 -116.3(2)
C25 C24 C30 C33 121.8(2)
